data_1000306
loop_
_publ_author_name
'Hemon, A.'
'Courbion, G.'

_publ_section_title
;
Synthesis and crystal structures of \b-NaSrCrF~6~ and NaSrFeF~6~.
Structural correlations with A~2~MF~6~ compounds
;
_journal_coden_ASTM EJSCE5
_journal_name_full
;
 European Journal of Solid State and Inorganic Chemistry
;
_journal_page_first 519
_journal_page_last 531
_journal_volume 29
_journal_year 1992
_chemical_formula_structural 'Na Sr Fe F6'
_chemical_formula_sum 'F6 Fe Na Sr'
_chemical_name_systematic 'Sodium strontium iron(III) hexafluoride'
_space_group_IT_number 19
_symmetry_cell_setting orthorhombic
_symmetry_Int_Tables_number 19
_symmetry_space_group_name_Hall 'P 2ac 2ab'
_symmetry_space_group_name_H-M 'P 21 21 21'
_cell_angle_alpha 90
_cell_angle_beta 90
_cell_angle_gamma 90
_cell_formula_units_Z 4
_cell_length_a 5.4053(3)
_cell_length_b 9.3103(5)
_cell_length_c 10.3823(8)
_cell_volume 522.5
_refine_ls_R_factor_all 0.041
_cod_database_code 1000306

loop_
_symmetry_equiv_pos_as_xyz
x,y,z
1/2-x,-y,1/2+z
1/2+x,1/2-y,-z
-x,1/2+y,1/2-z

loop_
_atom_site_aniso_label
_atom_site_aniso_U_11
_atom_site_aniso_U_12
_atom_site_aniso_U_13
_atom_site_aniso_U_22
_atom_site_aniso_U_23
_atom_site_aniso_U_33
Sr1 0.0104(1) -0.0009(2) 0.0004(2) 0.0133(2) 0.0003(2) 0.0117(1)
Fe1 0.0114(2) 0.0008(2) .0000(2) 0.0102(2) 0.0002(2) 0.0106(2)
Na1 0.0181(10) 0.0022(8) -0.0010(9) 0.0153(9) -0.0004(8) 0.0169(9)
F1 0.0253(15) -0.0019(12) 0.0204(16) 0.0143(15) -0.0048(15) 0.0368(21)
F2 0.0235(15) -0.0080(13) -0.0030(13) 0.0159(15) 0.0028(13) 0.0194(16)
F3 0.0206(14) -0.0078(15) 0.0047(11) 0.0227(15) -0.0018(14) 0.0135(14)
F4 0.0335(19) 0.0198(17) -0.0115(15) 0.0341(21) -0.0111(16) 0.0183(16)
F5 0.0249(17) -0.0128(14) 0.0012(14) 0.0232(16) -0.0028(14) 0.0180(16)
F6 0.0177(14) 0.0015(12) -0.0041(12) 0.0148(14) 0.0005(13) 0.0187(15)

loop_
_atom_site_label
_atom_site_type_symbol
_atom_site_symmetry_multiplicity
_atom_site_Wyckoff_symbol
_atom_site_fract_x
_atom_site_fract_y
_atom_site_fract_z
_atom_site_occupancy
_atom_site_attached_hydrogens
_atom_site_calc_flag
Sr1 Sr2+ 4 a 0.0052(1) 0.18579(4) 0.82224(4) 1. 0 d
Fe1 Fe3+ 4 a 0.0369(1) 0.0009(1) 0.1262(1) 1. 0 d
Na1 Na1+ 4 a 0.0443(4) 0.6462(2) 0.0826(2) 1. 0 d
F1 F1- 4 a 0.1564(6) 0.3390(3) 0.3178(4) 1. 0 d
F2 F1- 4 a 0.2180(6) 0.1587(3) 0.0481(3) 1. 0 d
F3 F1- 4 a 0.6391(5) 0.0043(4) 0.4669(3) 1. 0 d
F4 F1- 4 a 0.2189(7) 0.0219(4) 0.2837(3) 1. 0 d
F5 F1- 4 a 0.2901(6) 0.3790(4) 0.7964(3) 1. 0 d
F6 F1- 4 e 0.2116(6) 0.1418(3) 0.5866(3) 1. 0 d

loop_
_atom_type_symbol
_atom_type_oxidation_number
Sr2+ 2.000
Fe3+ 3.000
Na1+ 1.000
F1- -1.000
